data_7130835
loop_
_publ_author_name
'O'Shaughnessy, Megan'
'Spackman, Peter A.'
'Little, Marc'
'Catalano, Luca'
'James, Alex Michael'
'Day, Graeme Matthew'
'Cooper, Andrew'

_publ_section_title
;
 Targeted design of porous materials without strong, directional
 interactions
;
_journal_name_full 'Chemical Communications'
_journal_paper_doi 10.1039/D2CC04682B
_journal_year 2022
_chemical_formula_moiety 'C25 H16 Cl4 O8 S4'
_chemical_formula_sum 'C25 H16 Cl4 O8 S4'
_chemical_formula_weight 714.42
_chemical_name_common TSCl
_chemical_name_systematic Tetrakis(4-sulfonylchloridephenyl)methane
_space_group_crystal_system tetragonal
_space_group_IT_number 82
_space_group_name_Hall 'I -4'
_space_group_name_H-M_alt 'I -4'
_atom_sites_solution_hydrogens geom
_audit_creation_date 2019-11-12
_audit_creation_method
;
Olex2 1.2
(compiled 2018.05.29 svn.r3508 for OlexSys, GUI svn.r5506)
;
_audit_update_record
;
2022-07-25 deposited with the CCDC.	2022-10-10 downloaded from the CCDC.
;
_cell_angle_alpha 90
_cell_angle_beta 90
_cell_angle_gamma 90
_cell_formula_units_Z 2
_cell_length_a 13.6104(8)
_cell_length_b 13.6104(8)
_cell_length_c 9.8000(5)
_cell_measurement_reflns_used 4246
_cell_measurement_temperature 100
_cell_measurement_theta_max 25.895
_cell_measurement_theta_min 2.561
_cell_volume 1815.38(18)
_computing_cell_refinement 'SAINT v8.34A (Bruker, 2013)'
_computing_data_collection
;
CrystalClear-SM Expert 2.0 r7 (Rigaku, 2011)
;
_computing_data_reduction 'SAINT v8.34A (Bruker, 2013)'
_computing_molecular_graphics 'Olex2 (Dolomanov et al., 2009)'
_computing_publication_material 'Olex2 (Dolomanov et al., 2009)'
_computing_structure_refinement 'ShelXL (Sheldrick, 2015)'
_diffrn_ambient_temperature 200
_diffrn_detector CCD
_diffrn_detector_area_resol_mean 28.5714
_diffrn_detector_type 'Rigaku Saturn724+'
_diffrn_measured_fraction_theta_full 0.985
_diffrn_measured_fraction_theta_max 0.987
_diffrn_measurement_device 'AFC12 (Right): Kappa 3 circle'
_diffrn_measurement_device_type 'Rigaku Saturn724+ (2x2 bin mode)'
_diffrn_measurement_method 'profile data from \w-scans'
_diffrn_measurement_specimen_support 'Mitegen 50um'
_diffrn_radiation_collimation 0.3
_diffrn_radiation_monochromator Confocal
_diffrn_radiation_probe x-ray
_diffrn_radiation_type MoK\a
_diffrn_radiation_wavelength 0.71073
_diffrn_reflns_av_R_equivalents 0.0382
_diffrn_reflns_av_unetI/netI 0.0290
_diffrn_reflns_Laue_measured_fraction_full 0.985
_diffrn_reflns_Laue_measured_fraction_max 0.987
_diffrn_reflns_limit_h_max 16
_diffrn_reflns_limit_h_min -16
_diffrn_reflns_limit_k_max 16
_diffrn_reflns_limit_k_min -16
_diffrn_reflns_limit_l_max 12
_diffrn_reflns_limit_l_min -9
_diffrn_reflns_number 10185
_diffrn_reflns_point_group_measured_fraction_full 0.991
_diffrn_reflns_point_group_measured_fraction_max 0.992
_diffrn_reflns_theta_full 25.242
_diffrn_reflns_theta_max 26.362
_diffrn_reflns_theta_min 2.561
_diffrn_source 'Rotating Anode'
_diffrn_source_current 24.0
_diffrn_source_power 1.2
_diffrn_source_target Mo
_diffrn_source_type 'Rotating Anode'
_diffrn_source_voltage 50.0
_diffrn_standards_number 0
_exptl_absorpt_coefficient_mu 0.595
_exptl_absorpt_correction_T_max 0.7454
_exptl_absorpt_correction_T_min 0.5326
_exptl_absorpt_correction_type multi-scan
_exptl_absorpt_process_details
;
SADABS-2014/5 (Bruker,2014/5) was used for absorption correction.
wR2(int) was 0.0868 before and 0.0628 after correction.
The Ratio of minimum to maximum transmission is 0.7145.
The \l/2 correction factor is 0.00150.
;
_exptl_crystal_colour colourless
_exptl_crystal_colour_primary colourless
_exptl_crystal_density_diffrn 1.307
_exptl_crystal_description block
_exptl_crystal_F_000 724
_exptl_crystal_recrystallization_method 'Re-crystallisation from solvent: 1,1,2,2-Hexafluoro-2-propanol'
_exptl_crystal_size_max 0.127
_exptl_crystal_size_mid 0.102
_exptl_crystal_size_min 0.07
_refine_diff_density_max 0.333
_refine_diff_density_min -0.219
_refine_diff_density_rms 0.071
_refine_ls_abs_structure_details
;
 Flack x determined using 708 quotients [(I+)-(I-)]/[(I+)+(I-)]
 (Parsons, Flack and Wagner, Acta Cryst. B69 (2013) 249-259).
;
_refine_ls_abs_structure_Flack 0.26(5)
_refine_ls_extinction_method none
_refine_ls_goodness_of_fit_ref 1.095
_refine_ls_hydrogen_treatment constr
_refine_ls_matrix_type full
_refine_ls_number_parameters 175
_refine_ls_number_reflns 1842
_refine_ls_number_restraints 209
_refine_ls_restrained_S_all 1.242
_refine_ls_R_factor_all 0.0541
_refine_ls_R_factor_gt 0.0483
_refine_ls_shift/su_max 0.000
_refine_ls_shift/su_mean 0.000
_refine_ls_structure_factor_coef Fsqd
_refine_ls_weighting_details 'w=1/[\s^2^(Fo^2^)+(0.0954P)^2^] where P=(Fo^2^+2Fc^2^)/3'
_refine_ls_weighting_scheme calc
_refine_ls_wR_factor_gt 0.1293
_refine_ls_wR_factor_ref 0.1345
_reflns_Friedel_coverage 0.893
_reflns_Friedel_fraction_full 0.999
_reflns_Friedel_fraction_max 0.999
_reflns_number_gt 1647
_reflns_number_total 1842
_reflns_threshold_expression 'I > 2\s(I)'
_cod_data_source_file d2cc04682b2.cif
_cod_data_source_block TSCl_200k
_cod_original_cell_volume 1815.4(2)
_cod_database_code 7130835
_shelx_shelxl_version_number 2014/7
_shelx_space_group_comment
;
The symmetry employed for this shelxl refinement is uniquely defined
by the following loop, which should always be used as a source of
symmetry information in preference to the above space-group names.
They are only intended as comments.
;
_shelx_estimated_absorpt_t_max 0.960
_shelx_estimated_absorpt_t_min 0.928
_olex2_refinement_description
;
1. Twinned data refinement
 Scales: 0.495(10)
 0.505(10)
2. Fixed Uiso
 At 1.2 times of:
  All C(H) groups
3. Shared sites
{C1B, C1A}
4. Restrained distances
 Cl1B-S1B = Cl1A-S1A
 2.04 with sigma of 0.02
 S1B-O4A = S1A-O2A = S1B-O3A = S1A-O1A
 1.42 with sigma of 0.02
 C1B-C1 = C1A-C1
 1.49 with sigma of 0.005
 C6A-C1A = C6B-C1B = C6A-C5A = C6B-C5B = C5A-C4A = C5B-C4B = C4A-C3A = C4B-C3B
 = C3B-C2B = C3A-C2A = C2A-C1A = C2B-C1B
 1.39 with sigma of 0.01
 O2A-O1A
 2.48 with sigma of 0.02
 Cl1A-O1A \\sim Cl1A-O4A
 with sigma of 0.02
 Cl1B-O3A \\sim Cl1B-O4A
 with sigma of 0.02
5. Restrained planarity
 C1A, C2A, C3A, C4A, C5A, C6A
 with sigma of 0.001
 C1B, C2B, C3B, C4B, C5B, C6B
 with sigma of 0.001
6. Uiso/Uaniso restraints and constraints
Uanis(C1A) \\sim Ueq, Uanis(C1B) \\sim Ueq: with sigma of 0.01 and sigma for
terminal atoms of 0.02
Uanis(Cl1A) \\sim Ueq: with sigma of 0.01 and sigma for terminal atoms of 0.02
Uanis(C1A) = Uanis(C1B)
Uanis(C1B) = Uanis(C1A)
7. Rigid body (RIGU) restrains
 All non-hydrogen atoms
 with sigma for 1-2 distances of 0.004 and sigma for 1-3 distances of 0.004
8. Others
 Fixed Sof: C1A(0.5) C6A(0.5) H6A(0.5) C5A(0.5) H5A(0.5) C4A(0.5) C3A(0.5)
 H3A(0.5) C2A(0.5) H2A(0.5) Cl1A(0.5) O1A(0.5) O2A(0.5) S1A(0.5) C1B(0.5)
 C6B(0.5) H6B(0.5) C5B(0.5) H5B(0.5) C4B(0.5) C3B(0.5) H3B(0.5) C2B(0.5)
 H2B(0.5) Cl1B(0.5) O3A(0.5) O4A(0.5) S1B(0.5)
9.a Aromatic/amide H refined with riding coordinates:
 C6A(H6A), C5A(H5A), C3A(H3A), C2A(H2A), C6B(H6B), C5B(H5B), C3B(H3B), C2B(H2B)
;
_olex2_submission_special_instructions 'No special instructions were received'

loop_
_space_group_symop_operation_xyz
'x, y, z'
'-x, -y, z'
'y, -x, -z'
'-y, x, -z'
'x+1/2, y+1/2, z+1/2'
'-x+1/2, -y+1/2, z+1/2'
'y+1/2, -x+1/2, -z+1/2'
'-y+1/2, x+1/2, -z+1/2'

loop_
_atom_site_label
_atom_site_type_symbol
_atom_site_fract_x
_atom_site_fract_y
_atom_site_fract_z
_atom_site_U_iso_or_equiv
_atom_site_adp_type
_atom_site_occupancy
_atom_site_site_symmetry_order
_atom_site_calc_flag
_atom_site_refinement_flags_posn
_atom_site_refinement_flags_adp
_atom_site_refinement_flags_occupancy
_atom_site_disorder_assembly
_atom_site_disorder_group
C1 C 0.5000 0.5000 0.0000 0.0332(12) Uani 1 4 d DS TU P . .
C1A C 0.4390(4) 0.4377(4) 0.0984(3) 0.0361(7) Uani 0.5 1 d D U . A 1
C6A C 0.3442(9) 0.4668(13) 0.1323(15) 0.056(5) Uani 0.5 1 d D U . A 1
H6A H 0.3157 0.5214 0.0867 0.067 Uiso 0.5 1 calc R . . A 1
C5A C 0.2903(14) 0.4177(13) 0.2314(15) 0.050(4) Uani 0.5 1 d D U . A 1
H5A H 0.2255 0.4367 0.2556 0.059 Uiso 0.5 1 calc R . . A 1
C4A C 0.3375(12) 0.3394(14) 0.2922(17) 0.054(5) Uani 0.5 1 d D U . A 1
C3A C 0.4322(11) 0.3073(9) 0.2621(11) 0.058(5) Uani 0.5 1 d D U . A 1
H3A H 0.4602 0.2526 0.3081 0.070 Uiso 0.5 1 calc R . . A 1
C2A C 0.4844(9) 0.3580(7) 0.1621(8) 0.040(4) Uani 0.5 1 d D U . A 1
H2A H 0.5492 0.3389 0.1380 0.048 Uiso 0.5 1 calc R . . A 1
Cl1A Cl 0.3456(6) 0.3149(6) 0.5950(4) 0.106(3) Uani 0.5 1 d D U . A 1
O1A O 0.3028(18) 0.1634(13) 0.410(2) 0.108(6) Uani 0.5 1 d D U . A 1
O2A O 0.1787(10) 0.2760(16) 0.422(2) 0.094(5) Uani 0.5 1 d D U . A 1
S1A S 0.2803(7) 0.2667(8) 0.4226(8) 0.072(3) Uani 0.5 1 d D U . A 1
C1B C 0.4390(4) 0.4377(4) 0.0984(3) 0.0361(7) Uani 0.5 1 d D U . A 2
C6B C 0.3576(9) 0.4777(16) 0.1651(14) 0.057(5) Uani 0.5 1 d D U . A 2
H6B H 0.3379 0.5421 0.1395 0.068 Uiso 0.5 1 calc R . . A 2
C5B C 0.3035(15) 0.4312(15) 0.2655(16) 0.059(5) Uani 0.5 1 d D U . A 2
H5B H 0.2489 0.4634 0.3062 0.071 Uiso 0.5 1 calc R . . A 2
C4B C 0.3292(12) 0.3386(15) 0.3055(18) 0.059(5) Uani 0.5 1 d D U . A 2
C3B C 0.4086(9) 0.2948(13) 0.2439(11) 0.063(5) Uani 0.5 1 d D U . A 2
H3B H 0.4275 0.2304 0.2705 0.075 Uiso 0.5 1 calc R . . A 2
C2B C 0.4620(7) 0.3433(8) 0.1428(9) 0.037(3) Uani 0.5 1 d D U . A 2
H2B H 0.5165 0.3106 0.1027 0.045 Uiso 0.5 1 calc R . . A 2
Cl1B Cl 0.3059(10) 0.3596(9) 0.5889(10) 0.140(4) Uani 0.5 1 d D U . A 2
O3A O 0.293(3) 0.1895(16) 0.451(2) 0.141(9) Uani 0.5 1 d D U . A 2
O4A O 0.1699(16) 0.319(2) 0.422(3) 0.153(9) Uani 0.5 1 d D U . A 2
S1B S 0.2649(15) 0.2793(13) 0.4322(11) 0.105(4) Uani 0.5 1 d D U . A 2

loop_
_atom_site_aniso_label
_atom_site_aniso_U_11
_atom_site_aniso_U_22
_atom_site_aniso_U_33
_atom_site_aniso_U_23
_atom_site_aniso_U_13
_atom_site_aniso_U_12
C1 0.0377(18) 0.0377(18) 0.024(3) 0.000 0.000 0.000
C1A 0.043(3) 0.039(3) 0.0265(14) 0.001(3) -0.002(3) -0.0064(13)
C6A 0.051(6) 0.064(10) 0.051(9) 0.019(7) 0.011(6) 0.004(6)
C5A 0.044(6) 0.075(9) 0.030(8) -0.011(7) 0.005(6) -0.019(6)
C4A 0.050(8) 0.077(10) 0.037(7) 0.009(7) 0.009(6) -0.022(6)
C3A 0.060(7) 0.048(7) 0.067(11) 0.021(8) 0.011(8) -0.004(7)
C2A 0.036(6) 0.044(6) 0.038(7) 0.007(6) 0.001(5) -0.010(5)
Cl1A 0.147(5) 0.156(6) 0.0143(13) 0.013(3) -0.012(3) -0.102(5)
O1A 0.163(14) 0.123(9) 0.039(8) -0.004(7) 0.017(10) -0.057(8)
O2A 0.065(6) 0.167(14) 0.050(7) 0.014(9) 0.000(5) -0.087(6)
S1A 0.075(4) 0.105(7) 0.037(2) 0.011(3) -0.003(3) -0.061(4)
C1B 0.043(3) 0.039(3) 0.0265(14) 0.001(3) -0.002(3) -0.0064(13)
C6B 0.063(8) 0.056(8) 0.053(10) 0.002(7) 0.021(8) 0.002(7)
C5B 0.061(9) 0.091(10) 0.025(8) -0.009(7) -0.002(7) -0.022(8)
C4B 0.061(9) 0.083(9) 0.032(7) 0.009(6) -0.002(7) -0.032(6)
C3B 0.076(10) 0.069(9) 0.043(8) 0.015(7) -0.009(7) -0.021(8)
C2B 0.046(7) 0.034(5) 0.032(6) -0.002(4) -0.014(5) -0.010(5)
Cl1B 0.176(8) 0.168(7) 0.075(5) 0.006(5) 0.002(5) -0.014(5)
O3A 0.26(2) 0.102(9) 0.059(12) 0.009(7) 0.084(12) -0.032(10)
O4A 0.129(10) 0.180(16) 0.149(17) 0.089(13) 0.066(9) -0.033(10)
S1B 0.138(8) 0.120(6) 0.058(4) 0.006(4) 0.047(4) -0.044(5)

loop_
_atom_type_symbol
_atom_type_description
_atom_type_scat_dispersion_real
_atom_type_scat_dispersion_imag
_atom_type_scat_source
C C 0.0033 0.0016 'International Tables Vol C Tables 4.2.6.8 and 6.1.1.4'
H H 0.0000 0.0000 'International Tables Vol C Tables 4.2.6.8 and 6.1.1.4'
Cl Cl 0.1484 0.1585 'International Tables Vol C Tables 4.2.6.8 and 6.1.1.4'
O O 0.0106 0.0060 'International Tables Vol C Tables 4.2.6.8 and 6.1.1.4'
S S 0.1246 0.1234 'International Tables Vol C Tables 4.2.6.8 and 6.1.1.4'

loop_
_geom_angle_atom_site_label_1
_geom_angle_atom_site_label_2
_geom_angle_atom_site_label_3
_geom_angle
_geom_angle_site_symmetry_1
_geom_angle_site_symmetry_3
_geom_angle_publ_flag
C1A C1 C1A 101.8(2) . 2_665 ?
C1A C1 C1A 101.8(2) 4_655 3_565 ?
C1A C1 C1A 113.41(11) 2_665 3_565 ?
C1A C1 C1A 113.41(11) . 4_655 ?
C1A C1 C1A 113.41(11) . 3_565 ?
C1A C1 C1A 113.41(11) 2_665 4_655 ?
C1B C1 C1B 113.41(11) . 4_655 ?
C1B C1 C1B 113.41(11) 2_665 3_565 ?
C1B C1 C1B 113.41(11) . 3_565 ?
C1B C1 C1B 113.41(11) 2_665 4_655 ?
C1B C1 C1B 101.8(2) 4_655 3_565 ?
C1B C1 C1B 101.8(2) . 2_665 ?
C6A C1A C1 119.8(9) . . ?
C6A C1A C2A 121.7(10) . . ?
C2A C1A C1 118.2(6) . . ?
C1A C6A H6A 119.3 . . ?
C5A C6A C1A 121.4(16) . . ?
C5A C6A H6A 119.3 . . ?
C6A C5A H5A 122.3 . . ?
C4A C5A C6A 115.3(18) . . ?
C4A C5A H5A 122.3 . . ?
C5A C4A C3A 125.6(18) . . ?
C5A C4A S1A 122.1(14) . . ?
C3A C4A S1A 112.3(13) . . ?
C4A C3A H3A 121.1 . . ?
C4A C3A C2A 117.7(14) . . ?
C2A C3A H3A 121.1 . . ?
C1A C2A H2A 120.9 . . ?
C3A C2A C1A 118.3(10) . . ?
C3A C2A H2A 120.9 . . ?
C4A S1A Cl1A 103.1(5) . . ?
O1A S1A C4A 112.7(12) . . ?
O1A S1A Cl1A 107.1(11) . . ?
O2A S1A C4A 112.3(13) . . ?
O2A S1A Cl1A 114.3(10) . . ?
O2A S1A O1A 107.4(12) . . ?
C6B C1B C1 120.6(10) . . ?
C2B C1B C1 125.9(6) . . ?
C2B C1B C6B 113.1(10) . . ?
C1B C6B H6B 117.3 . . ?
C5B C6B C1B 125.3(19) . . ?
C5B C6B H6B 117.3 . . ?
C6B C5B H5B 120.3 . . ?
C4B C5B C6B 119(2) . . ?
C4B C5B H5B 120.3 . . ?
C5B C4B C3B 118(2) . . ?
C5B C4B S1B 120.6(16) . . ?
C3B C4B S1B 120.9(17) . . ?
C4B C3B H3B 119.4 . . ?
C4B C3B C2B 121.1(17) . . ?
C2B C3B H3B 119.4 . . ?
C1B C2B C3B 122.8(11) . . ?
C1B C2B H2B 118.6 . . ?
C3B C2B H2B 118.6 . . ?
C4B S1B Cl1B 99.1(8) . . ?
O3A S1B C4B 113.2(19) . . ?
O3A S1B Cl1B 109.4(13) . . ?
O3A S1B O4A 130(2) . . ?
O4A S1B C4B 104.0(17) . . ?
O4A S1B Cl1B 96.0(13) . . ?

loop_
_geom_bond_atom_site_label_1
_geom_bond_atom_site_label_2
_geom_bond_distance
_geom_bond_site_symmetry_2
_geom_bond_publ_flag
C1 C1A 1.529(3) . ?
C1 C1A 1.529(3) 4_655 ?
C1 C1A 1.529(3) 3_565 ?
C1 C1A 1.529(3) 2_665 ?
C1 C1B 1.529(3) 4_655 ?
C1 C1B 1.529(3) . ?
C1 C1B 1.529(3) 2_665 ?
C1 C1B 1.529(3) 3_565 ?
C1A C6A 1.389(12) . ?
C1A C2A 1.396(10) . ?
C6A H6A 0.9500 . ?
C6A C5A 1.388(13) . ?
C5A H5A 0.9500 . ?
C5A C4A 1.380(13) . ?
C4A C3A 1.393(13) . ?
C4A S1A 1.79(2) . ?
C3A H3A 0.9500 . ?
C3A C2A 1.394(11) . ?
C2A H2A 0.9500 . ?
Cl1A S1A 2.018(7) . ?
O1A S1A 1.445(19) . ?
O2A S1A 1.389(15) . ?
C1B C6B 1.396(12) . ?
C1B C2B 1.392(10) . ?
C6B H6B 0.9500 . ?
C6B C5B 1.382(13) . ?
C5B H5B 0.9500 . ?
C5B C4B 1.366(13) . ?
C4B C3B 1.374(13) . ?
C4B S1B 1.72(2) . ?
C3B H3B 0.9500 . ?
C3B C2B 1.395(11) . ?
C2B H2B 0.9500 . ?
Cl1B S1B 1.966(14) . ?
O3A S1B 1.29(2) . ?
O4A S1B 1.40(2) . ?

loop_
_twin_individual_id
_twin_individual_mass_fraction_refined
1 0.495(10)
2 0.505(10)
